data_8106834
loop_
_publ_author_name
'Koen, Renier'
'Visser, Hendrik G.'
'Roodt, Andreas'

_publ_section_title
;
 Crystal structure of tetraethylammonium hexachloridotantalate(V),
 C8H20Cl6NTa
;
_journal_issue 1
_journal_name_full 'Zeitschrift f\"ur Kristallographie - New Crystal Structures'
_journal_page_first 227
_journal_page_last 229
_journal_paper_doi 10.1515/ncrs-2015-0099
_journal_volume 231
_journal_year 2016
_chemical_formula_moiety 'C8 H20 Cl6 N Ta'
_chemical_formula_sum 'C8 H20 Cl6 N Ta'
_chemical_formula_weight 523.90
_space_group_crystal_system monoclinic
_space_group_IT_number 14
_space_group_name_Hall '-P 2yn'
_space_group_name_H-M_alt 'P 1 21/n 1'
_symmetry_cell_setting monoclinic
_symmetry_Int_Tables_number 14
_symmetry_space_group_name_H-M 'P 1 21/n 1'
_atom_sites_solution_hydrogens geom
_atom_sites_solution_primary direct
_atom_sites_solution_secondary difmap
_cell_angle_alpha 90.000
_cell_angle_beta 98.487(5)
_cell_angle_gamma 90.000
_cell_formula_units_Z 2
_cell_length_a 7.155(4)
_cell_length_b 10.009(6)
_cell_length_c 11.629(4)
_cell_measurement_reflns_used 7648
_cell_measurement_temperature 100(2)
_cell_measurement_theta_max 28.27
_cell_measurement_theta_min 2.70
_cell_volume 823.7(7)
_computing_cell_refinement 'Saint-Plus (Bruker, 2008)'
_computing_data_collection 'APEX2 (Bruker, 2012)'
_computing_data_reduction 'SAINT-Plus and XPREP (Bruker, 2008)'
_computing_molecular_graphics 'DIAMOND 3.0c (Brandenburg & Putz, 2004)'
_computing_publication_material 'WinGX publication routines (Farrugia, 2012)'
_computing_structure_refinement 'SHELXL-2013 (Sheldrick, 2013)'
_computing_structure_solution 'SIR-92 (Altomare et al., 1999)'
_diffrn_ambient_temperature 100(2)
_diffrn_detector_area_resol_mean 512
_diffrn_measured_fraction_theta_full 0.998
_diffrn_measured_fraction_theta_max 0.998
_diffrn_measurement_device_type 'Bruker APEX-II CCD'
_diffrn_measurement_method '\f and \w scans'
_diffrn_radiation_monochromator graphite
_diffrn_radiation_probe x-ray
_diffrn_radiation_type MoK\a
_diffrn_radiation_wavelength 0.71073
_diffrn_reflns_av_R_equivalents 0.0617
_diffrn_reflns_av_sigmaI/netI 0.0324
_diffrn_reflns_limit_h_max 9
_diffrn_reflns_limit_h_min -9
_diffrn_reflns_limit_k_max 13
_diffrn_reflns_limit_k_min -13
_diffrn_reflns_limit_l_max 14
_diffrn_reflns_limit_l_min -15
_diffrn_reflns_number 16031
_diffrn_reflns_theta_full 27.99
_diffrn_reflns_theta_max 27.99
_diffrn_reflns_theta_min 3.53
_diffrn_source 'fine-focus sealed tube'
_diffrn_source_type Graphite
_exptl_absorpt_coefficient_mu 7.622
_exptl_absorpt_correction_T_max 0.481
_exptl_absorpt_correction_T_min 0.289
_exptl_absorpt_correction_type multi-scan
_exptl_crystal_colour Colourless
_exptl_crystal_density_diffrn 2.112
_exptl_crystal_density_method 'not measured'
_exptl_crystal_description Cuboid
_exptl_crystal_F_000 500
_exptl_crystal_size_max 0.458
_exptl_crystal_size_mid 0.143
_exptl_crystal_size_min 0.098
_refine_diff_density_max 1.027
_refine_diff_density_min -1.067
_refine_diff_density_rms 0.122
_refine_ls_extinction_method none
_refine_ls_goodness_of_fit_ref 1.026
_refine_ls_hydrogen_treatment mixed
_refine_ls_matrix_type full
_refine_ls_number_parameters 100
_refine_ls_number_reflns 1985
_refine_ls_number_restraints 12
_refine_ls_restrained_S_all 1.023
_refine_ls_R_factor_all 0.0264
_refine_ls_R_factor_gt 0.0207
_refine_ls_shift/su_max 0.013
_refine_ls_shift/su_mean 0.001
_refine_ls_structure_factor_coef Fsqd
_refine_ls_weighting_details 'calc w=1/[\s^2^(Fo^2^)+(0.0266P)^2^+0.0000P] where P=(Fo^2^+2Fc^2^)/3'
_refine_ls_weighting_scheme calc
_refine_ls_wR_factor_gt 0.0501
_refine_ls_wR_factor_ref 0.0531
_reflns_number_gt 1724
_reflns_number_total 1985
_reflns_threshold_expression >2\s(I)
_cod_data_source_file suppl_ncrs-2015-0099_supp.cif
_cod_data_source_block 15rrk19_0m
_cod_original_cell_volume 823.7(8)
_cod_original_sg_symbol_H-M P21/n
_cod_database_code 8106834

loop_
_symmetry_equiv_pos_as_xyz
'x, y, z'
'-x+1/2, y+1/2, -z+1/2'
'-x, -y, -z'
'x-1/2, -y-1/2, z-1/2'

loop_
_atom_site_label
_atom_site_type_symbol
_atom_site_fract_x
_atom_site_fract_y
_atom_site_fract_z
_atom_site_U_iso_or_equiv
_atom_site_adp_type
_atom_site_occupancy
_atom_site_symmetry_multiplicity
_atom_site_calc_flag
_atom_site_refinement_flags
_atom_site_disorder_assembly
_atom_site_disorder_group
Ta Ta 0.0000 0.0000 0.5000 0.01616(7) Uani 1 2 d S . .
Cl2 Cl 0.24731(11) -0.06923(7) 0.40218(6) 0.02314(16) Uani 1 1 d . . .
Cl1 Cl 0.03487(12) -0.19395(7) 0.61555(6) 0.02876(18) Uani 1 1 d . . .
Cl3 Cl 0.21818(12) 0.11071(8) 0.63763(6) 0.0322(2) Uani 1 1 d . . .
N1 N 0.5000 0.5000 0.5000 0.0225(9) Uani 1 2 d S . .
C1A C 0.4121(9) 0.5705(6) 0.3918(4) 0.0207(13) Uani 0.50 1 d P A 3
H2A H 0.4552 0.6625 0.3949 0.025 Uiso 0.50 1 calc PR A 3
H2B H 0.4547 0.5285 0.3251 0.025 Uiso 0.50 1 calc PR A 3
C2A C 0.2007(17) 0.5689(13) 0.3756(11) 0.027(2) Uani 0.50 1 d P A 3
H6A H 0.1522 0.6160 0.3056 0.040 Uiso 0.50 1 calc PR A 3
H6B H 0.1574 0.6114 0.4408 0.040 Uiso 0.50 1 calc PR A 3
H6C H 0.1568 0.4781 0.3699 0.040 Uiso 0.50 1 calc PR A 3
C4 C 0.4647(15) 0.2738(11) 0.4000(7) 0.0228(11) Uani 0.50 1 d P A 1
H5A H 0.4282 0.1836 0.4137 0.034 Uiso 0.50 1 calc PR A 1
H5B H 0.5932 0.2751 0.3852 0.034 Uiso 0.50 1 calc PR A 1
H5C H 0.3837 0.3092 0.3338 0.034 Uiso 0.50 1 calc PR A 1
C1 C 0.2775(10) 0.4888(5) 0.5060(6) 0.0218(14) Uani 0.50 1 d PU A 4
H1A H 0.2448 0.3953 0.5125 0.026 Uiso 0.50 1 calc PR A 4
H1B H 0.2508 0.5339 0.5756 0.026 Uiso 0.50 1 calc PR A 4
C3 C 0.5351(9) 0.4289(6) 0.3908(5) 0.0210(11) Uani 0.50 1 d PU A 2
H3A H 0.4778 0.4815 0.3248 0.025 Uiso 0.50 1 calc PR A 2
H3B H 0.6703 0.4286 0.3894 0.025 Uiso 0.50 1 calc PR A 2
C3A C 0.4471(9) 0.3592(7) 0.5069(4) 0.0228(11) Uani 0.50 1 d P A 1
H3A1 H 0.3172 0.3550 0.5214 0.027 Uiso 0.50 1 calc PR A 1
H3A2 H 0.5253 0.3196 0.5735 0.027 Uiso 0.50 1 calc PR A 1
C2 C 0.1542(16) 0.5480(12) 0.4021(9) 0.022(2) Uani 0.50 1 d PU A 4
H6A1 H 0.0237 0.5366 0.4107 0.033 Uiso 0.50 1 calc PR A 4
H6A2 H 0.1787 0.5036 0.3327 0.033 Uiso 0.50 1 calc PR A 4
H6A3 H 0.1816 0.6415 0.3968 0.033 Uiso 0.50 1 calc PR A 4
C4A C 0.4653(15) 0.2879(10) 0.3729(7) 0.0210(11) Uani 0.50 1 d PU A 2
H5A1 H 0.4954 0.2548 0.3003 0.032 Uiso 0.50 1 calc PR A 2
H5A2 H 0.3308 0.2860 0.3716 0.032 Uiso 0.50 1 calc PR A 2
H5A3 H 0.5250 0.2328 0.4352 0.032 Uiso 0.50 1 calc PR A 2

loop_
_atom_site_aniso_label
_atom_site_aniso_U_11
_atom_site_aniso_U_22
_atom_site_aniso_U_33
_atom_site_aniso_U_23
_atom_site_aniso_U_13
_atom_site_aniso_U_12
Ta 0.01899(10) 0.01597(10) 0.01357(10) 0.00021(5) 0.00254(7) 0.00035(7)
Cl2 0.0237(4) 0.0262(4) 0.0207(3) 0.0019(3) 0.0072(3) 0.0042(3)
Cl1 0.0375(5) 0.0228(4) 0.0284(4) 0.0095(3) 0.0127(3) 0.0074(4)
Cl3 0.0299(4) 0.0417(5) 0.0240(4) -0.0106(3) 0.0010(3) -0.0088(4)
N1 0.032(2) 0.018(2) 0.018(2) 0.0013(12) 0.0068(17) 0.0042(15)
C1A 0.036(4) 0.013(3) 0.014(3) 0.001(2) 0.004(2) 0.002(3)
C2A 0.040(7) 0.027(5) 0.015(5) 0.004(3) 0.011(4) 0.005(5)
C4 0.025(2) 0.020(2) 0.025(3) 0.0059(18) 0.007(2) 0.005(2)
C1 0.023(3) 0.026(3) 0.019(3) 0.001(2) 0.010(3) -0.001(3)
C3 0.026(2) 0.020(2) 0.018(2) 0.0000(19) 0.008(2) 0.004(2)
C3A 0.025(2) 0.020(2) 0.025(3) 0.0059(18) 0.007(2) 0.005(2)
C2 0.028(5) 0.017(5) 0.021(6) -0.001(4) 0.006(4) 0.006(4)
C4A 0.026(2) 0.020(2) 0.018(2) 0.0000(19) 0.008(2) 0.004(2)

loop_
_atom_type_symbol
_atom_type_description
_atom_type_scat_dispersion_real
_atom_type_scat_dispersion_imag
_atom_type_scat_source
C C 0.0033 0.0016 'International Tables Vol C Tables 4.2.6.8 and 6.1.1.4'
H H 0.0000 0.0000 'International Tables Vol C Tables 4.2.6.8 and 6.1.1.4'
N N 0.0061 0.0033 'International Tables Vol C Tables 4.2.6.8 and 6.1.1.4'
O O 0.0106 0.0060 'International Tables Vol C Tables 4.2.6.8 and 6.1.1.4'
Cl Cl 0.1484 0.1585 'International Tables Vol C Tables 4.2.6.8 and 6.1.1.4'
Ta Ta -0.7052 6.5227 'International Tables Vol C Tables 4.2.6.8 and 6.1.1.4'

loop_
_geom_angle_atom_site_label_1
_geom_angle_atom_site_label_2
_geom_angle_atom_site_label_3
_geom_angle
_geom_angle_site_symmetry_1
_geom_angle_site_symmetry_3
Cl3 Ta Cl3 180.0 3_556 .
Cl3 Ta Cl2 90.19(5) 3_556 .
Cl3 Ta Cl2 89.81(5) . .
Cl3 Ta Cl2 89.81(5) 3_556 3_556
Cl3 Ta Cl2 90.19(5) . 3_556
Cl2 Ta Cl2 180.0 . 3_556
Cl3 Ta Cl1 90.21(4) 3_556 .
Cl3 Ta Cl1 89.79(4) . .
Cl2 Ta Cl1 90.53(3) . .
Cl2 Ta Cl1 89.47(3) 3_556 .
Cl3 Ta Cl1 89.79(4) 3_556 3_556
Cl3 Ta Cl1 90.21(4) . 3_556
Cl2 Ta Cl1 89.47(3) . 3_556
Cl2 Ta Cl1 90.53(3) 3_556 3_556
Cl1 Ta Cl1 180.0 . 3_556
C3A N1 C3A 180.0(4) . 3_666
C3A N1 C1A 114.8(3) . .
C3A N1 C1A 65.2(3) 3_666 .
C3A N1 C1A 65.2(3) . 3_666
C3A N1 C1A 114.8(3) 3_666 3_666
C1A N1 C1A 180.0(3) . 3_666
C3A N1 C3 70.7(3) . .
C3A N1 C3 109.3(3) 3_666 .
C1A N1 C3 67.5(3) . .
C1A N1 C3 112.5(3) 3_666 .
C3A N1 C3 109.3(3) . 3_666
C3A N1 C3 70.7(3) 3_666 3_666
C1A N1 C3 112.5(3) . 3_666
C1A N1 C3 67.5(3) 3_666 3_666
C3 N1 C3 180.0(2) . 3_666
C3A N1 C1 70.4(3) . .
C3A N1 C1 109.6(3) 3_666 .
C1A N1 C1 76.9(3) . .
C1A N1 C1 103.1(3) 3_666 .
C3 N1 C1 107.0(4) . .
C3 N1 C1 73.0(4) 3_666 .
C3A N1 C1 109.6(3) . 3_666
C3A N1 C1 70.4(3) 3_666 3_666
C1A N1 C1 103.1(3) . 3_666
C1A N1 C1 76.9(3) 3_666 3_666
C3 N1 C1 73.0(4) . 3_666
C3 N1 C1 107.0(4) 3_666 3_666
C1 N1 C1 180.000(1) . 3_666
C2A C1A N1 113.1(5) . .
C2 C1 N1 113.8(5) . .
C4A C3 N1 117.8(5) . .
N1 C3A C4 116.1(5) . .

loop_
_geom_bond_atom_site_label_1
_geom_bond_atom_site_label_2
_geom_bond_distance
_geom_bond_site_symmetry_2
Ta Cl3 2.3429(11) 3_556
Ta Cl3 2.3429(11) .
Ta Cl2 2.3451(13) .
Ta Cl2 2.3451(13) 3_556
Ta Cl1 2.3532(11) .
Ta Cl1 2.3532(11) 3_556
N1 C3A 1.465(7) .
N1 C3A 1.465(7) 3_666
N1 C1A 1.498(5) .
N1 C1A 1.498(5) 3_666
N1 C3 1.508(5) .
N1 C3 1.508(5) 3_666
N1 C1 1.608(7) .
N1 C1 1.608(7) 3_666
C1A C2A 1.497(13) .
C4 C3A 1.530(11) .
C1 C2 1.508(14) .
C3 C4A 1.502(12) .
